data_7228011
loop_
_publ_author_name
'Harrowfield, Jack M.'
'Kim, Yang'
'Skelton, Brian W.'
'Sobolev, Alexandre N.'
'White, Allan H.'

_publ_section_title
;
 Chiral discrimination in solid-state interactions of
 cobalt(iii)--polyamine complex cations with
 tris-(dipicolinato)lanthanate(iii) anions
;
_journal_issue 17
_journal_name_full CrystEngComm
_journal_page_first 2372
_journal_paper_doi 10.1039/C6CE02573K
_journal_volume 19
_journal_year 2017
_chemical_absolute_configuration ad
_chemical_formula_moiety '2(C21 H9 La N3 O12), 2(C6 H24 Co N6), 13(H2 O)'
_chemical_formula_sum 'C54 H92 Co2 La2 N18 O37'
_chemical_formula_weight 1981.13
_chemical_name_common '2[La(dipic)3] 2[CoEn3] * 13(H2O)'
_space_group_crystal_system monoclinic
_space_group_IT_number 4
_space_group_name_Hall 'P 2yb'
_space_group_name_H-M_alt 'P 1 21 1'
_symmetry_space_group_name_Hall 'P 2yb'
_symmetry_space_group_name_H-M 'P 1 21 1'
_atom_sites_solution_hydrogens mixed
_audit_creation_method SHELXL-2014/7
_audit_update_record
;
2017-03-15 deposited with the CCDC.
2017-03-29 downloaded from the CCDC.
;
_cell_angle_alpha 90
_cell_angle_beta 96.623(1)
_cell_angle_gamma 90
_cell_formula_units_Z 2
_cell_length_a 10.6171(5)
_cell_length_b 21.464(1)
_cell_length_c 16.9092(9)
_cell_measurement_reflns_used 8192
_cell_measurement_temperature 150(2)
_cell_measurement_theta_max 37.1
_cell_measurement_theta_min 2.51
_cell_volume 3827.6(3)
_computing_cell_refinement 'Bruker SAINT'
_computing_data_collection 'Bruker SMART'
_computing_data_reduction 'Bruker SAINT'
_computing_publication_material 'SHELXL-2014/7 (Sheldrick, 2014)'
_computing_structure_refinement 'SHELXL-2014/7 (Sheldrick, 2014)'
_computing_structure_solution 'Bruker SHELXTL, v. 5.1'
_diffrn_ambient_temperature 150(2)
_diffrn_measured_fraction_theta_full 1.000
_diffrn_measured_fraction_theta_max 0.994
_diffrn_measurement_device_type 'Bruker AXS CCD'
_diffrn_measurement_method '\w scans'
_diffrn_radiation_monochromator graphite
_diffrn_radiation_source 'normal-focus sealed tube'
_diffrn_radiation_type MoK\a
_diffrn_radiation_wavelength 0.71073
_diffrn_reflns_av_R_equivalents 0.0270
_diffrn_reflns_av_unetI/netI 0.0458
_diffrn_reflns_Laue_measured_fraction_full 1.000
_diffrn_reflns_Laue_measured_fraction_max 0.994
_diffrn_reflns_limit_h_max 18
_diffrn_reflns_limit_h_min -18
_diffrn_reflns_limit_k_max 36
_diffrn_reflns_limit_k_min -36
_diffrn_reflns_limit_l_max 28
_diffrn_reflns_limit_l_min -28
_diffrn_reflns_number 79759
_diffrn_reflns_point_group_measured_fraction_full 0.995
_diffrn_reflns_point_group_measured_fraction_max 0.957
_diffrn_reflns_theta_full 25.242
_diffrn_reflns_theta_max 37.586
_diffrn_reflns_theta_min 1.212
_exptl_absorpt_coefficient_mu 1.623
_exptl_absorpt_correction_T_max 0.79
_exptl_absorpt_correction_T_min 0.59
_exptl_absorpt_correction_type multi-scan
_exptl_absorpt_process_details 'SADABS - Bruker area detector absorption corrections'
_exptl_crystal_colour orange
_exptl_crystal_density_diffrn 1.719
_exptl_crystal_description prism
_exptl_crystal_F_000 2012
_exptl_crystal_size_max 0.380
_exptl_crystal_size_mid 0.250
_exptl_crystal_size_min 0.160
_refine_diff_density_max 1.576
_refine_diff_density_min -0.860
_refine_diff_density_rms 0.095
_refine_ls_abs_structure_details
;
 Flack x determined using 14250 quotients [(I+)-(I-)]/[(I+)+(I-)]
 (Parsons, Flack and Wagner, Acta Cryst. B69 (2013) 249-259).
;
_refine_ls_abs_structure_Flack -0.035(3)
_refine_ls_extinction_method none
_refine_ls_goodness_of_fit_ref 1.000
_refine_ls_hydrogen_treatment mixed
_refine_ls_matrix_type full
_refine_ls_number_parameters 1094
_refine_ls_number_reflns 38782
_refine_ls_number_restraints 37
_refine_ls_restrained_S_all 1.000
_refine_ls_R_factor_all 0.0388
_refine_ls_R_factor_gt 0.0299
_refine_ls_shift/su_max 0.001
_refine_ls_shift/su_mean 0.000
_refine_ls_structure_factor_coef Fsqd
_refine_ls_weighting_details 'w=1/[\s^2^(Fo^2^)+(0.0280P)^2^] where P=(Fo^2^+2Fc^2^)/3'
_refine_ls_weighting_scheme calc
_refine_ls_wR_factor_gt 0.0603
_refine_ls_wR_factor_ref 0.0628
_reflns_Friedel_coverage 0.887
_reflns_Friedel_fraction_full 0.989
_reflns_Friedel_fraction_max 0.919
_reflns_number_gt 33861
_reflns_number_total 38782
_reflns_threshold_expression 'I > 2\s(I)'
_cod_data_source_file c6ce02573k2.cif
_cod_data_source_block 777294
_cod_depositor_comments 'Adding full bibliography for 7228006--7228011.cif.'
_cod_database_code 7228011
_shelx_shelxl_version_number 2014/7
_shelx_space_group_comment
;
The symmetry employed for this shelxl refinement is uniquely defined
by the following loop, which should always be used as a source of
symmetry information in preference to the above space-group names.
They are only intended as comments.
;
_shelx_estimated_absorpt_t_min 0.578
_shelx_estimated_absorpt_t_max 0.781

loop_
_space_group_symop_operation_xyz
'x, y, z'
'-x, y+1/2, -z'

loop_
_atom_site_label
_atom_site_type_symbol
_atom_site_fract_x
_atom_site_fract_y
_atom_site_fract_z
_atom_site_U_iso_or_equiv
_atom_site_adp_type
_atom_site_occupancy
_atom_site_site_symmetry_order
_atom_site_calc_flag
_atom_site_refinement_flags_posn
_atom_site_refinement_flags_adp
_atom_site_refinement_flags_occupancy
La1 La 0.60931(2) 0.00000(2) 0.25213(2) 0.01261(3) Uani 1 1 d . . .
N111 N 0.73469(19) 0.00640(10) 0.39601(12) 0.0151(4) Uani 1 1 d . . .
C111 C 0.7044(2) -0.03235(12) 0.45259(16) 0.0168(5) Uani 1 1 d . . .
C112 C 0.7747(3) -0.03489(14) 0.52718(18) 0.0246(6) Uani 1 1 d . . .
H112 H 0.7523 -0.0630 0.5666 0.029 Uiso 1 1 calc R U .
C113 C 0.8783(3) 0.00450(15) 0.54290(17) 0.0259(6) Uani 1 1 d . . .
H113 H 0.9282 0.0034 0.5933 0.031 Uiso 1 1 calc R U .
C114 C 0.9084(3) 0.04542(14) 0.48465(17) 0.0210(5) Uani 1 1 d . . .
H114 H 0.9785 0.0730 0.4944 0.025 Uiso 1 1 calc R U .
C115 C 0.8336(2) 0.04510(12) 0.41160(16) 0.0166(4) Uani 1 1 d . . .
C116 C 0.5915(2) -0.07433(12) 0.42903(16) 0.0168(5) Uani 1 1 d . . .
C117 C 0.8569(2) 0.08781(12) 0.34351(16) 0.0163(5) Uani 1 1 d . . .
O111 O 0.54221(18) -0.07138(9) 0.35729(12) 0.0193(4) Uani 1 1 d . . .
O112 O 0.5574(2) -0.11019(9) 0.48080(13) 0.0213(4) Uani 1 1 d . . .
O113 O 0.79744(19) 0.07351(10) 0.27596(12) 0.0192(4) Uani 1 1 d . . .
O114 O 0.9307(2) 0.13221(10) 0.35760(14) 0.0249(4) Uani 1 1 d . . .
N121 N 0.7336(2) -0.02358(10) 0.12651(13) 0.0164(4) Uani 1 1 d . . .
C121 C 0.8149(2) -0.07177(13) 0.12912(17) 0.0191(5) Uani 1 1 d . . .
C122 C 0.8814(3) -0.08638(15) 0.0654(2) 0.0269(6) Uani 1 1 d . . .
H122 H 0.9368 -0.1213 0.0680 0.032 Uiso 1 1 calc R U .
C123 C 0.8655(3) -0.04941(17) -0.0015(2) 0.0301(7) Uani 1 1 d . . .
H123 H 0.9112 -0.0580 -0.0453 0.036 Uiso 1 1 calc R U .
C124 C 0.7816(3) 0.00088(15) -0.00423(17) 0.0249(5) Uani 1 1 d . . .
H124 H 0.7689 0.0269 -0.0499 0.030 Uiso 1 1 calc R U .
C125 C 0.7168(3) 0.01200(12) 0.06180(16) 0.0179(5) Uani 1 1 d . . .
C126 C 0.8274(3) -0.10907(14) 0.2063(2) 0.0221(6) Uani 1 1 d . . .
C127 C 0.6228(3) 0.06485(12) 0.06454(17) 0.0186(5) Uani 1 1 d . . .
O121 O 0.7656(2) -0.08971(10) 0.26004(13) 0.0241(4) Uani 1 1 d . . .
O122 O 0.8982(2) -0.15600(11) 0.21122(17) 0.0343(6) Uani 1 1 d . . .
O123 O 0.56921(19) 0.06864(9) 0.12837(12) 0.0184(4) Uani 1 1 d . . .
O124 O 0.6034(2) 0.09986(10) 0.00639(13) 0.0262(4) Uani 1 1 d . . .
N131 N 0.35948(19) 0.00840(10) 0.24245(12) 0.0133(4) Uani 1 1 d . . .
C131 C 0.2865(2) -0.03681(12) 0.20777(15) 0.0145(4) Uani 1 1 d . . .
C132 C 0.1554(3) -0.03716(13) 0.20746(17) 0.0195(5) Uani 1 1 d . . .
H132 H 0.1054 -0.0699 0.1824 0.023 Uiso 1 1 calc R U .
C133 C 0.0996(3) 0.01160(13) 0.24475(19) 0.0234(6) Uani 1 1 d . . .
H133 H 0.0103 0.0126 0.2457 0.028 Uiso 1 1 calc R U .
C134 C 0.1755(3) 0.05887(13) 0.28060(17) 0.0195(5) Uani 1 1 d . . .
H134 H 0.1392 0.0926 0.3065 0.023 Uiso 1 1 calc R U .
C135 C 0.3058(2) 0.05584(11) 0.27782(15) 0.0145(4) Uani 1 1 d . . .
C136 C 0.3580(2) -0.08713(12) 0.16894(15) 0.0151(4) Uani 1 1 d . . .
C137 C 0.3972(2) 0.10487(11) 0.31373(15) 0.0140(4) Uani 1 1 d . . .
O131 O 0.47540(18) -0.07942(9) 0.16991(13) 0.0199(4) Uani 1 1 d . . .
O132 O 0.29591(18) -0.13322(9) 0.13928(12) 0.0198(4) Uani 1 1 d . . .
O133 O 0.51300(17) 0.09547(9) 0.31007(11) 0.0160(3) Uani 1 1 d . . .
O134 O 0.34958(19) 0.15256(9) 0.34211(12) 0.0194(4) Uani 1 1 d . . .
La2 La 0.69672(2) 0.48867(2) 0.29633(2) 0.01384(3) Uani 1 1 d . . .
N211 N 0.8397(2) 0.55029(10) 0.20485(14) 0.0165(4) Uani 1 1 d . . .
C211 C 0.8384(2) 0.53468(12) 0.12812(16) 0.0169(4) Uani 1 1 d . . .
C212 C 0.9156(3) 0.56394(13) 0.07808(17) 0.0203(5) Uani 1 1 d . . .
H212 H 0.9148 0.5514 0.0241 0.024 Uiso 1 1 calc R U .
C213 C 0.9934(3) 0.61171(15) 0.10917(18) 0.0253(6) Uani 1 1 d . . .
H213 H 1.0477 0.6323 0.0767 0.030 Uiso 1 1 calc R U .
C214 C 0.9921(3) 0.62943(15) 0.18798(19) 0.0248(6) Uani 1 1 d . . .
H214 H 1.0432 0.6630 0.2097 0.030 Uiso 1 1 calc R U .
C215 C 0.9140(3) 0.59694(13) 0.23454(17) 0.0179(5) Uani 1 1 d . . .
C216 C 0.7462(2) 0.48334(12) 0.09896(15) 0.0176(4) Uani 1 1 d . . .
C217 C 0.9056(3) 0.61249(14) 0.32110(18) 0.0219(5) Uani 1 1 d . . .
O211 O 0.69140(19) 0.45535(9) 0.15173(12) 0.0198(4) Uani 1 1 d . . .
O212 O 0.7306(2) 0.47194(9) 0.02616(12) 0.0229(4) Uani 1 1 d . . .
O213 O 0.8305(2) 0.58011(10) 0.35653(12) 0.0230(4) Uani 1 1 d . . .
O214 O 0.9717(3) 0.65646(12) 0.35155(15) 0.0384(6) Uani 1 1 d . . .
N221 N 0.4499(2) 0.47469(11) 0.26644(14) 0.0200(4) Uani 1 1 d . . .
C221 C 0.3972(3) 0.42007(15) 0.28056(18) 0.0244(6) Uani 1 1 d . . .
C222 C 0.2666(3) 0.4134(2) 0.2788(2) 0.0365(8) Uani 1 1 d . . .
H222 H 0.2298 0.3743 0.2887 0.044 Uiso 1 1 calc R U .
C223 C 0.1915(3) 0.4663(2) 0.2619(3) 0.0478(11) Uani 1 1 d . . .
H223 H 0.1018 0.4633 0.2591 0.057 Uiso 1 1 calc R U .
C224 C 0.2471(3) 0.5223(2) 0.2496(2) 0.0394(9) Uani 1 1 d . . .
H224 H 0.1968 0.5586 0.2393 0.047 Uiso 1 1 calc R U .
C225 C 0.3776(3) 0.52528(16) 0.25226(18) 0.0255(6) Uani 1 1 d . . .
C226 C 0.4898(3) 0.36659(14) 0.30106(19) 0.0250(6) Uani 1 1 d . . .
C227 C 0.4463(3) 0.58580(15) 0.24224(18) 0.0274(6) Uani 1 1 d . . .
O221 O 0.6045(2) 0.37909(9) 0.29134(13) 0.0229(4) Uani 1 1 d . . .
O222 O 0.4487(3) 0.31674(12) 0.32372(17) 0.0398(6) Uani 1 1 d . . .
O223 O 0.5662(2) 0.58285(10) 0.24455(14) 0.0281(5) Uani 1 1 d . . .
O224 O 0.3840(3) 0.63479(13) 0.23661(17) 0.0469(8) Uani 1 1 d . . .
N231 N 0.7775(2) 0.44308(11) 0.43647(14) 0.0170(4) Uani 1 1 d . . .
C231 C 0.8668(3) 0.39883(13) 0.44406(17) 0.0207(5) Uani 1 1 d . . .
C232 C 0.9023(3) 0.36842(16) 0.51553(19) 0.0301(7) Uani 1 1 d . . .
H232 H 0.9657 0.3370 0.5194 0.036 Uiso 1 1 calc R U .
C233 C 0.8421(3) 0.38524(17) 0.5819(2) 0.0323(7) Uani 1 1 d . . .
H233 H 0.8644 0.3653 0.6318 0.039 Uiso 1 1 calc R U .
C234 C 0.7498(3) 0.43110(14) 0.57422(18) 0.0247(6) Uani 1 1 d . . .
H234 H 0.7080 0.4432 0.6185 0.030 Uiso 1 1 calc R U .
C235 C 0.7196(3) 0.45920(12) 0.50024(16) 0.0184(5) Uani 1 1 d . . .
C236 C 0.9258(3) 0.38498(14) 0.36873(17) 0.0215(5) Uani 1 1 d . . .
C237 C 0.6229(2) 0.51081(12) 0.48618(16) 0.0172(5) Uani 1 1 d . . .
O231 O 0.89109(19) 0.41997(10) 0.30950(13) 0.0222(4) Uani 1 1 d . . .
O232 O 1.0021(2) 0.34163(12) 0.36881(14) 0.0317(5) Uani 1 1 d . . .
O233 O 0.59345(19) 0.52764(9) 0.41376(12) 0.0181(4) Uani 1 1 d . . .
O234 O 0.5832(2) 0.53539(10) 0.54506(13) 0.0247(4) Uani 1 1 d . . .
Co1 Co 0.43112(3) 0.21635(2) 0.55726(2) 0.01357(6) Uani 1 1 d . . .
N11 N 0.3045(2) 0.15475(10) 0.51281(13) 0.0156(4) Uani 1 1 d . . .
H11C H 0.3356 0.1332 0.4730 0.019 Uiso 1 1 calc R U .
H11D H 0.2893 0.1271 0.5514 0.019 Uiso 1 1 calc R U .
C11 C 0.1834(2) 0.18611(13) 0.48107(17) 0.0193(5) Uani 1 1 d . . .
H11A H 0.1256 0.1882 0.5229 0.023 Uiso 1 1 calc R U .
H11B H 0.1409 0.1623 0.4354 0.023 Uiso 1 1 calc R U .
C12 C 0.2144(3) 0.25065(12) 0.45495(16) 0.0191(5) Uani 1 1 d . . .
H12A H 0.2560 0.2490 0.4055 0.023 Uiso 1 1 calc R U .
H12B H 0.1363 0.2760 0.4448 0.023 Uiso 1 1 calc R U .
N12 N 0.3023(2) 0.27819(11) 0.52176(13) 0.0178(4) Uani 1 1 d . . .
H12C H 0.2581 0.2889 0.5628 0.021 Uiso 1 1 calc R U .
H12D H 0.3397 0.3131 0.5047 0.021 Uiso 1 1 calc R U .
N13 N 0.3688(2) 0.21086(11) 0.66271(13) 0.0198(4) Uani 1 1 d . . .
H13C H 0.2826 0.2086 0.6568 0.024 Uiso 1 1 calc R U .
H13D H 0.3999 0.1759 0.6885 0.024 Uiso 1 1 calc R U .
C13 C 0.4116(3) 0.26758(16) 0.71032(18) 0.0267(6) Uani 1 1 d . . .
H13A H 0.4089 0.2596 0.7678 0.032 Uiso 1 1 calc R U .
H13B H 0.3554 0.3033 0.6943 0.032 Uiso 1 1 calc R U .
C14 C 0.5450(3) 0.28170(15) 0.69440(18) 0.0262(6) Uani 1 1 d . . .
H14A H 0.5707 0.3235 0.7153 0.031 Uiso 1 1 calc R U .
H14B H 0.6043 0.2505 0.7209 0.031 Uiso 1 1 calc R U .
N14 N 0.5480(2) 0.27966(11) 0.60662(14) 0.0183(4) Uani 1 1 d . . .
H14C H 0.6282 0.2709 0.5959 0.022 Uiso 1 1 calc R U .
H14D H 0.5260 0.3176 0.5854 0.022 Uiso 1 1 calc R U .
N15 N 0.5580(2) 0.14987(10) 0.58201(14) 0.0179(4) Uani 1 1 d . . .
H15C H 0.6125 0.1611 0.6252 0.021 Uiso 1 1 calc R U .
H15D H 0.5183 0.1141 0.5941 0.021 Uiso 1 1 calc R U .
C15 C 0.6307(3) 0.13864(14) 0.51269(18) 0.0237(6) Uani 1 1 d . . .
H15A H 0.5880 0.1061 0.4777 0.028 Uiso 1 1 calc R U .
H15B H 0.7173 0.1240 0.5317 0.028 Uiso 1 1 calc R U .
C16 C 0.6374(3) 0.19884(15) 0.46685(19) 0.0243(6) Uani 1 1 d . . .
H16A H 0.6960 0.2286 0.4969 0.029 Uiso 1 1 calc R U .
H16B H 0.6676 0.1909 0.4145 0.029 Uiso 1 1 calc R U .
N16 N 0.5054(2) 0.22424(11) 0.45631(14) 0.0186(4) Uani 1 1 d . . .
H16C H 0.4575 0.2028 0.4173 0.022 Uiso 1 1 calc R U .
H16D H 0.5067 0.2650 0.4416 0.022 Uiso 1 1 calc R U .
Co2 Co 0.63504(3) 0.28131(2) 0.07102(2) 0.01245(6) Uani 1 1 d . . .
N21 N 0.5092(2) 0.21785(10) 0.09222(13) 0.0169(4) Uani 1 1 d . . .
H21C H 0.4319 0.2282 0.0666 0.020 Uiso 1 1 calc R U .
H21D H 0.5319 0.1802 0.0736 0.020 Uiso 1 1 calc R U .
C21 C 0.5019(3) 0.21392(14) 0.17922(16) 0.0212(5) Uani 1 1 d . . .
H21A H 0.4640 0.1737 0.1927 0.025 Uiso 1 1 calc R U .
H21B H 0.4488 0.2481 0.1965 0.025 Uiso 1 1 calc R U .
C22 C 0.6358(3) 0.21926(14) 0.21991(17) 0.0228(5) Uani 1 1 d . . .
H22A H 0.6351 0.2241 0.2781 0.027 Uiso 1 1 calc R U .
H22B H 0.6847 0.1813 0.2101 0.027 Uiso 1 1 calc R U .
N22 N 0.6945(2) 0.27525(11) 0.18611(13) 0.0174(4) Uani 1 1 d . . .
H22C H 0.7805 0.2718 0.1934 0.021 Uiso 1 1 calc R U .
H22D H 0.6723 0.3102 0.2115 0.021 Uiso 1 1 calc R U .
N23 N 0.7570(2) 0.21768(10) 0.04694(13) 0.0150(4) Uani 1 1 d . . .
H23C H 0.7571 0.1859 0.0825 0.018 Uiso 1 1 calc R U .
H23D H 0.7340 0.2020 -0.0026 0.018 Uiso 1 1 calc R U .
C23 C 0.8860(2) 0.24507(12) 0.05094(16) 0.0168(4) Uani 1 1 d . . .
H23A H 0.9411 0.2189 0.0211 0.020 Uiso 1 1 calc R U .
H23B H 0.9247 0.2481 0.1069 0.020 Uiso 1 1 calc R U .
C24 C 0.8701(3) 0.30895(12) 0.01409(16) 0.0176(5) Uani 1 1 d . . .
H24A H 0.9502 0.3328 0.0238 0.021 Uiso 1 1 calc R U .
H24B H 0.8463 0.3056 -0.0441 0.021 Uiso 1 1 calc R U .
N24 N 0.7682(2) 0.34037(10) 0.05215(14) 0.0160(4) Uani 1 1 d . . .
H24C H 0.7344 0.3717 0.0201 0.019 Uiso 1 1 calc R U .
H24D H 0.8014 0.3575 0.0992 0.019 Uiso 1 1 calc R U .
N25 N 0.5609(2) 0.28677(10) -0.04115(13) 0.0158(4) Uani 1 1 d . . .
H25C H 0.6168 0.3053 -0.0706 0.019 Uiso 1 1 calc R U .
H25D H 0.5439 0.2479 -0.0610 0.019 Uiso 1 1 calc R U .
C25 C 0.4416(2) 0.32394(13) -0.04596(17) 0.0181(5) Uani 1 1 d . . .
H25A H 0.3709 0.2978 -0.0316 0.022 Uiso 1 1 calc R U .
H25B H 0.4192 0.3398 -0.1007 0.022 Uiso 1 1 calc R U .
C26 C 0.4651(3) 0.37752(12) 0.01172(17) 0.0196(5) Uani 1 1 d . . .
H26A H 0.5250 0.4076 -0.0078 0.023 Uiso 1 1 calc R U .
H26B H 0.3847 0.3995 0.0175 0.023 Uiso 1 1 calc R U .
N26 N 0.5197(2) 0.35087(10) 0.08968(14) 0.0165(4) Uani 1 1 d . . .
H26C H 0.4562 0.3368 0.1169 0.020 Uiso 1 1 calc R U .
H26D H 0.5632 0.3809 0.1195 0.020 Uiso 1 1 calc R U .
O01 O 0.2472(2) -0.29735(11) 0.12157(13) 0.0266(4) Uani 1 1 d D . .
H011 H 0.206(3) -0.2693(14) 0.1428(19) 0.040 Uiso 1 1 d D U .
H012 H 0.289(3) -0.3193(15) 0.1572(15) 0.040 Uiso 1 1 d D U .
O02 O 0.8692(2) 0.11691(11) 0.13527(13) 0.0249(4) Uani 1 1 d D . .
H021 H 0.858(3) 0.1007(18) 0.1796(12) 0.037 Uiso 1 1 d D U .
H022 H 0.9471(11) 0.1230(19) 0.132(2) 0.037 Uiso 1 1 d D U .
O03 O 0.1922(2) 0.22538(12) 0.23133(14) 0.0285(5) Uani 1 1 d D . .
H031 H 0.1186(15) 0.227(2) 0.247(2) 0.043 Uiso 1 1 d D U .
H032 H 0.241(3) 0.2050(18) 0.2657(17) 0.043 Uiso 1 1 d D U .
O04 O 0.9525(2) 0.23949(10) 0.27116(13) 0.0246(4) Uani 1 1 d D . .
H041 H 0.942(4) 0.2059(8) 0.2959(17) 0.037 Uiso 1 1 d D U .
H042 H 0.962(4) 0.2692(10) 0.3046(16) 0.037 Uiso 1 1 d D U .
O05 O 0.1363(2) -0.20671(10) 0.21380(14) 0.0257(4) Uani 1 1 d D . .
H051 H 0.0626(14) -0.1916(15) 0.212(3) 0.039 Uiso 1 1 d D U .
H052 H 0.189(2) -0.1800(12) 0.201(2) 0.039 Uiso 1 1 d D U .
O06 O 0.1189(2) 0.14303(11) 0.10798(14) 0.0271(4) Uani 1 1 d D . .
H061 H 0.144(3) 0.1691(15) 0.1439(19) 0.041 Uiso 1 1 d D U .
H062 H 0.180(2) 0.1198(15) 0.098(2) 0.041 Uiso 1 1 d D U .
O07 O 0.8836(2) -0.21809(14) 0.35898(15) 0.0355(6) Uani 1 1 d D . .
H071 H 0.927(4) -0.2494(12) 0.347(2) 0.053 Uiso 1 1 d D U .
H072 H 0.883(4) -0.1905(14) 0.3233(19) 0.053 Uiso 1 1 d D U .
O08 O 1.0290(2) -0.12283(15) 0.83199(16) 0.0380(6) Uani 1 1 d D . .
H081 H 1.049(4) -0.119(2) 0.7851(10) 0.057 Uiso 1 1 d D U .
H082 H 0.9525(16) -0.135(2) 0.830(2) 0.057 Uiso 1 1 d D U .
O09 O 0.1995(2) -0.27806(13) 0.35280(15) 0.0341(5) Uani 1 1 d D . .
H091 H 0.184(4) -0.2547(17) 0.3118(17) 0.051 Uiso 1 1 d D U .
H092 H 0.136(3) -0.3026(16) 0.353(2) 0.051 Uiso 1 1 d D U .
O10 O 0.5806(4) -0.33665(15) 0.0989(2) 0.0549(9) Uani 1 1 d D . .
H10E H 0.532(5) -0.359(2) 0.067(2) 0.082 Uiso 1 1 d D U .
H10F H 0.591(5) -0.357(2) 0.1428(16) 0.082 Uiso 1 1 d D U .
O11 O 0.2430(3) 0.31852(16) 0.1234(2) 0.0581(9) Uani 1 1 d D . .
H11E H 0.230(6) 0.300(2) 0.0789(15) 0.087 Uiso 1 1 d D U .
H11F H 0.211(5) 0.299(2) 0.159(2) 0.087 Uiso 1 1 d D U .
O12 O 0.3120(2) 0.07356(12) 0.07238(16) 0.0337(6) Uani 1 1 d D . .
H12E H 0.3894(14) 0.0692(19) 0.090(2) 0.051 Uiso 1 1 d D U .
H12F H 0.286(3) 0.0447(14) 0.041(2) 0.051 Uiso 1 1 d D U .
O13 O 0.7740(4) -0.2784(2) -0.0027(3) 0.0589(13) Uani 0.778(5) 1 d . . P
O13' O 0.8130(13) -0.2740(7) 0.1367(9) 0.0589(13) Uani 0.222(5) 1 d . . P

loop_
_atom_site_aniso_label
_atom_site_aniso_U_11
_atom_site_aniso_U_22
_atom_site_aniso_U_33
_atom_site_aniso_U_23
_atom_site_aniso_U_13
_atom_site_aniso_U_12
La1 0.01142(5) 0.01277(6) 0.01370(5) -0.00086(4) 0.00165(4) 0.00008(4)
N111 0.0146(8) 0.0131(9) 0.0173(9) -0.0006(7) 0.0005(7) 0.0001(7)
C111 0.0174(11) 0.0143(10) 0.0185(11) 0.0010(9) 0.0013(9) 0.0008(8)
C112 0.0293(15) 0.0233(13) 0.0203(13) 0.0061(10) -0.0008(11) -0.0023(11)
C113 0.0258(13) 0.0290(14) 0.0207(12) 0.0034(11) -0.0065(10) -0.0011(11)
C114 0.0169(12) 0.0236(13) 0.0212(13) 0.0003(10) -0.0033(10) -0.0004(10)
C115 0.0149(10) 0.0160(11) 0.0185(11) -0.0014(9) 0.0010(9) -0.0002(8)
C116 0.0185(11) 0.0123(10) 0.0198(12) 0.0009(9) 0.0037(9) 0.0009(8)
C117 0.0119(10) 0.0161(11) 0.0210(12) -0.0017(9) 0.0021(9) -0.0002(8)
O111 0.0197(9) 0.0184(9) 0.0199(9) 0.0015(7) 0.0027(7) -0.0043(7)
O112 0.0261(10) 0.0151(9) 0.0232(10) 0.0050(7) 0.0054(8) -0.0014(7)
O113 0.0182(9) 0.0227(10) 0.0169(9) 0.0007(7) 0.0025(7) -0.0052(7)
O114 0.0236(10) 0.0223(10) 0.0279(11) 0.0025(8) -0.0014(8) -0.0100(8)
N121 0.0137(9) 0.0162(10) 0.0196(10) -0.0028(7) 0.0036(7) -0.0001(7)
C121 0.0134(10) 0.0194(12) 0.0250(13) -0.0075(10) 0.0044(9) -0.0017(9)
C122 0.0184(12) 0.0314(15) 0.0318(16) -0.0110(13) 0.0075(11) 0.0050(11)
C123 0.0278(15) 0.0364(18) 0.0286(16) -0.0094(13) 0.0145(13) -0.0028(13)
C124 0.0271(13) 0.0276(14) 0.0216(12) -0.0040(12) 0.0091(10) -0.0076(12)
C125 0.0194(11) 0.0171(11) 0.0176(11) -0.0037(9) 0.0041(9) -0.0053(8)
C126 0.0142(11) 0.0163(12) 0.0353(16) -0.0012(11) 0.0009(11) 0.0026(9)
C127 0.0214(12) 0.0147(11) 0.0190(12) -0.0010(9) 0.0001(9) -0.0036(9)
O121 0.0265(11) 0.0221(10) 0.0243(11) 0.0033(8) 0.0052(8) 0.0089(8)
O122 0.0311(12) 0.0252(11) 0.0481(15) 0.0049(10) 0.0108(11) 0.0146(9)
O123 0.0209(9) 0.0171(9) 0.0171(9) -0.0002(7) 0.0015(7) 0.0025(7)
O124 0.0344(12) 0.0225(10) 0.0214(10) 0.0055(8) 0.0019(9) -0.0022(8)
N131 0.0142(8) 0.0123(9) 0.0136(8) -0.0020(7) 0.0018(7) 0.0010(7)
C131 0.0143(10) 0.0130(11) 0.0161(11) -0.0022(8) 0.0019(9) 0.0006(8)
C132 0.0152(11) 0.0185(12) 0.0239(13) -0.0046(10) -0.0012(10) -0.0013(9)
C133 0.0134(11) 0.0220(14) 0.0353(16) -0.0036(11) 0.0047(10) 0.0009(9)
C134 0.0175(11) 0.0172(11) 0.0246(13) -0.0044(10) 0.0054(10) 0.0023(9)
C135 0.0155(10) 0.0134(10) 0.0151(11) -0.0022(8) 0.0040(8) -0.0001(8)
C136 0.0180(11) 0.0137(10) 0.0139(10) -0.0010(8) 0.0022(9) 0.0001(8)
C137 0.0192(11) 0.0114(10) 0.0118(10) -0.0004(8) 0.0035(8) 0.0011(8)
O131 0.0166(9) 0.0195(9) 0.0239(10) -0.0097(8) 0.0041(7) -0.0003(7)
O132 0.0197(9) 0.0169(9) 0.0231(10) -0.0080(7) 0.0036(7) -0.0043(7)
O133 0.0166(8) 0.0150(8) 0.0165(8) -0.0013(6) 0.0027(7) -0.0004(6)
O134 0.0231(9) 0.0146(8) 0.0206(9) -0.0050(7) 0.0031(7) 0.0023(7)
La2 0.01376(5) 0.01309(6) 0.01461(6) 0.00008(5) 0.00143(4) -0.00056(4)
N211 0.0179(10) 0.0138(9) 0.0182(10) -0.0015(8) 0.0034(8) -0.0021(7)
C211 0.0188(11) 0.0150(10) 0.0167(11) 0.0004(9) 0.0012(9) -0.0004(8)
C212 0.0209(12) 0.0211(12) 0.0194(12) 0.0005(10) 0.0039(10) -0.0016(10)
C213 0.0238(14) 0.0302(15) 0.0232(14) 0.0034(12) 0.0077(11) -0.0083(11)
C214 0.0251(14) 0.0254(14) 0.0239(14) -0.0001(11) 0.0036(11) -0.0103(11)
C215 0.0161(11) 0.0160(11) 0.0219(13) -0.0003(9) 0.0032(9) -0.0024(9)
C216 0.0210(11) 0.0137(10) 0.0178(10) 0.0006(9) 0.0006(8) 0.0001(9)
C217 0.0239(13) 0.0202(12) 0.0221(13) -0.0036(10) 0.0044(10) -0.0064(10)
O211 0.0247(10) 0.0172(9) 0.0175(9) 0.0007(7) 0.0023(7) -0.0059(7)
O212 0.0358(11) 0.0165(9) 0.0157(9) -0.0001(7) -0.0004(8) -0.0049(8)
O213 0.0251(10) 0.0245(10) 0.0201(10) -0.0059(8) 0.0058(8) -0.0107(8)
O214 0.0485(16) 0.0382(14) 0.0305(13) -0.0132(11) 0.0131(11) -0.0286(12)
N221 0.0165(10) 0.0233(12) 0.0197(11) -0.0039(8) -0.0005(8) 0.0006(8)
C221 0.0198(13) 0.0316(15) 0.0223(14) -0.0085(12) 0.0051(10) -0.0078(11)
C222 0.0218(15) 0.051(2) 0.0373(19) -0.0181(16) 0.0049(13) -0.0130(14)
C223 0.0153(14) 0.079(3) 0.049(2) -0.026(2) 0.0000(14) -0.0019(16)
C224 0.0211(15) 0.053(2) 0.042(2) -0.0159(17) -0.0060(14) 0.0133(15)
C225 0.0220(14) 0.0330(17) 0.0194(13) -0.0073(11) -0.0064(11) 0.0094(11)
C226 0.0307(15) 0.0207(13) 0.0244(14) -0.0046(11) 0.0071(12) -0.0088(11)
C227 0.0360(17) 0.0241(14) 0.0189(13) -0.0029(11) -0.0098(12) 0.0120(12)
O221 0.0260(10) 0.0158(9) 0.0274(11) 0.0003(8) 0.0048(8) -0.0026(7)
O222 0.0501(16) 0.0269(12) 0.0440(15) 0.0024(11) 0.0125(12) -0.0169(11)
O223 0.0327(12) 0.0182(10) 0.0322(12) 0.0045(9) -0.0007(9) 0.0032(8)
O224 0.0638(19) 0.0336(14) 0.0382(15) -0.0035(11) -0.0160(13) 0.0281(13)
N231 0.0175(10) 0.0162(10) 0.0174(10) -0.0002(8) 0.0023(8) 0.0015(8)
C231 0.0225(13) 0.0203(12) 0.0187(12) -0.0006(10) 0.0005(10) 0.0055(10)
C232 0.0362(17) 0.0306(16) 0.0229(14) 0.0056(12) 0.0002(12) 0.0148(13)
C233 0.0414(19) 0.0340(17) 0.0212(14) 0.0079(12) 0.0027(13) 0.0115(14)
C234 0.0328(15) 0.0242(14) 0.0176(13) 0.0027(10) 0.0048(11) 0.0045(11)
C235 0.0222(12) 0.0158(11) 0.0175(11) -0.0003(9) 0.0034(9) -0.0007(9)
C236 0.0193(12) 0.0240(13) 0.0209(13) -0.0029(10) 0.0007(10) 0.0046(10)
C237 0.0195(11) 0.0131(11) 0.0195(11) -0.0004(8) 0.0043(9) -0.0026(8)
O231 0.0188(9) 0.0274(11) 0.0202(10) -0.0002(8) 0.0022(7) 0.0054(8)
O232 0.0351(13) 0.0345(13) 0.0247(12) -0.0026(9) 0.0004(10) 0.0203(10)
O233 0.0194(9) 0.0188(9) 0.0164(9) 0.0003(7) 0.0035(7) 0.0021(7)
O234 0.0355(12) 0.0190(9) 0.0211(10) -0.0009(8) 0.0098(9) 0.0037(8)
Co1 0.01487(15) 0.01144(15) 0.01380(15) -0.00127(12) -0.00090(12) 0.00105(11)
N11 0.0164(9) 0.0142(9) 0.0162(10) -0.0012(7) 0.0016(8) -0.0006(7)
C11 0.0157(11) 0.0208(12) 0.0205(12) -0.0031(10) -0.0013(9) 0.0002(9)
C12 0.0175(11) 0.0194(12) 0.0190(12) -0.0004(9) -0.0038(9) 0.0038(9)
N12 0.0228(11) 0.0150(10) 0.0148(10) -0.0015(8) -0.0012(8) 0.0029(8)
N13 0.0217(11) 0.0210(11) 0.0163(10) -0.0016(8) 0.0003(8) 0.0030(8)
C13 0.0312(15) 0.0279(15) 0.0201(13) -0.0087(11) -0.0010(11) 0.0043(12)
C14 0.0269(14) 0.0260(14) 0.0235(14) -0.0090(11) -0.0057(11) 0.0011(11)
N14 0.0191(10) 0.0137(9) 0.0211(11) -0.0019(8) -0.0025(8) 0.0035(8)
N15 0.0188(10) 0.0152(10) 0.0189(10) -0.0028(8) -0.0006(8) 0.0026(8)
C15 0.0219(13) 0.0264(14) 0.0227(13) -0.0056(11) 0.0019(10) 0.0079(10)
C16 0.0200(13) 0.0313(15) 0.0228(14) 0.0023(11) 0.0082(11) 0.0036(11)
N16 0.0181(10) 0.0204(10) 0.0170(10) -0.0004(8) 0.0004(8) -0.0012(8)
Co2 0.01397(14) 0.01053(14) 0.01260(14) 0.00114(11) 0.00044(11) -0.00009(11)
N21 0.0191(10) 0.0154(9) 0.0163(10) 0.0019(8) 0.0030(8) -0.0008(8)
C21 0.0242(13) 0.0218(12) 0.0191(12) 0.0064(10) 0.0089(10) 0.0014(10)
C22 0.0299(14) 0.0231(13) 0.0155(11) 0.0059(10) 0.0027(10) 0.0051(11)
N22 0.0193(10) 0.0176(10) 0.0149(9) -0.0002(8) 0.0002(8) 0.0016(8)
N23 0.0167(9) 0.0128(9) 0.0153(9) 0.0011(7) 0.0013(7) 0.0005(7)
C23 0.0148(11) 0.0178(11) 0.0175(11) 0.0016(9) 0.0011(9) 0.0004(8)
C24 0.0166(11) 0.0188(11) 0.0177(12) 0.0007(9) 0.0030(9) -0.0018(9)
N24 0.0161(9) 0.0129(9) 0.0184(10) 0.0010(7) -0.0006(8) 0.0000(7)
N25 0.0165(9) 0.0165(10) 0.0144(9) 0.0029(7) 0.0014(7) -0.0020(7)
C25 0.0144(11) 0.0201(12) 0.0193(12) 0.0049(9) -0.0010(9) -0.0020(9)
C26 0.0192(12) 0.0157(11) 0.0233(13) 0.0065(9) 0.0001(10) 0.0017(9)
N26 0.0179(10) 0.0126(9) 0.0187(10) 0.0004(7) 0.0007(8) 0.0001(7)
O01 0.0333(12) 0.0261(11) 0.0206(10) 0.0054(9) 0.0038(9) 0.0061(9)
O02 0.0214(10) 0.0276(11) 0.0252(11) 0.0113(9) 0.0003(8) -0.0029(8)
O03 0.0230(10) 0.0360(13) 0.0272(11) 0.0005(9) 0.0054(9) 0.0023(9)
O04 0.0269(11) 0.0204(10) 0.0263(11) 0.0009(8) 0.0016(9) -0.0006(8)
O05 0.0195(10) 0.0247(11) 0.0338(12) 0.0065(9) 0.0073(9) 0.0042(8)
O06 0.0237(10) 0.0287(11) 0.0295(12) 0.0001(9) 0.0051(9) 0.0042(8)
O07 0.0293(12) 0.0439(15) 0.0346(13) 0.0127(11) 0.0093(10) 0.0029(11)
O08 0.0294(13) 0.0537(17) 0.0285(13) 0.0164(12) -0.0062(10) -0.0060(12)
O09 0.0250(11) 0.0385(14) 0.0363(13) 0.0107(11) -0.0070(10) -0.0104(10)
O10 0.080(2) 0.0379(16) 0.0417(17) 0.0032(13) -0.0169(16) -0.0095(16)
O11 0.0494(19) 0.056(2) 0.067(2) 0.0323(18) -0.0053(17) -0.0147(15)
O12 0.0253(11) 0.0375(13) 0.0359(13) -0.0174(11) -0.0073(10) 0.0101(10)
O13 0.044(2) 0.066(3) 0.063(2) -0.042(2) -0.0116(17) 0.0334(18)
O13' 0.044(2) 0.066(3) 0.063(2) -0.042(2) -0.0116(17) 0.0334(18)

loop_
_atom_type_symbol
_atom_type_description
_atom_type_scat_dispersion_real
_atom_type_scat_dispersion_imag
_atom_type_scat_source
C C 0.0033 0.0016 'International Tables Vol C Tables 4.2.6.8 and 6.1.1.4'
H H 0.0000 0.0000 'International Tables Vol C Tables 4.2.6.8 and 6.1.1.4'
N N 0.0061 0.0033 'International Tables Vol C Tables 4.2.6.8 and 6.1.1.4'
O O 0.0106 0.0060 'International Tables Vol C Tables 4.2.6.8 and 6.1.1.4'
Co Co 0.3494 0.9721 'International Tables Vol C Tables 4.2.6.8 and 6.1.1.4'
La La -0.2871 2.4523 'International Tables Vol C Tables 4.2.6.8 and 6.1.1.4'

loop_
_geom_angle_atom_site_label_1
_geom_angle_atom_site_label_2
_geom_angle_atom_site_label_3
_geom_angle
O111 La1 O131 77.93(7)
O111 La1 O121 74.74(7)
O131 La1 O121 80.80(7)
O111 La1 O133 93.41(6)
O131 La1 O133 122.03(6)
O121 La1 O133 152.08(7)
O111 La1 O113 123.26(6)
O131 La1 O113 152.49(7)
O121 La1 O113 88.03(7)
O133 La1 O113 77.39(6)
O111 La1 O123 153.85(6)
O131 La1 O123 84.74(7)
O121 La1 O123 121.84(7)
O133 La1 O123 79.28(6)
O113 La1 O123 79.95(6)
O111 La1 N111 62.17(6)
O131 La1 N111 137.17(7)
O121 La1 N111 74.54(7)
O133 La1 N111 77.58(6)
O113 La1 N111 61.16(6)
O123 La1 N111 138.07(6)
O111 La1 N131 73.80(6)
O131 La1 N131 61.05(6)
O121 La1 N131 134.48(7)
O133 La1 N131 61.50(6)
O113 La1 N131 137.05(7)
O123 La1 N131 80.72(6)
N111 La1 N131 116.70(6)
O111 La1 N121 130.76(7)
O131 La1 N121 74.55(6)
O121 La1 N121 61.21(7)
O133 La1 N121 135.82(6)
O113 La1 N121 78.04(7)
O123 La1 N121 60.63(6)
N111 La1 N121 119.96(6)
N131 La1 N121 123.14(6)
C111 N111 C115 119.5(2)
C111 N111 La1 119.39(16)
C115 N111 La1 120.92(17)
N111 C111 C112 121.7(2)
N111 C111 C116 115.5(2)
C112 C111 C116 122.7(2)
C113 C112 C111 118.7(3)
C113 C112 H112 120.6
C111 C112 H112 120.6
C114 C113 C112 119.5(3)
C114 C113 H113 120.2
C112 C113 H113 120.2
C113 C114 C115 118.3(3)
C113 C114 H114 120.9
C115 C114 H114 120.9
N111 C115 C114 122.2(3)
N111 C115 C117 114.7(2)
C114 C115 C117 123.1(2)
O112 C116 O111 125.5(3)
O112 C116 C111 117.8(2)
O111 C116 C111 116.7(2)
O114 C117 O113 126.4(3)
O114 C117 C115 118.3(2)
O113 C117 C115 115.3(2)
C116 O111 La1 126.11(16)
C117 O113 La1 126.11(17)
C125 N121 C121 119.6(2)
C125 N121 La1 120.87(17)
C121 N121 La1 119.54(18)
N121 C121 C122 122.0(3)
N121 C121 C126 115.1(2)
C122 C121 C126 122.9(3)
C123 C122 C121 118.8(3)
C123 C122 H122 120.6
C121 C122 H122 120.6
C122 C123 C124 119.3(3)
C122 C123 H123 120.3
C124 C123 H123 120.3
C123 C124 C125 118.4(3)
C123 C124 H124 120.8
C125 C124 H124 120.8
N121 C125 C124 121.8(3)
N121 C125 C127 115.6(2)
C124 C125 C127 122.6(3)
O121 C126 O122 125.3(3)
O121 C126 C121 116.5(2)
O122 C126 C121 118.2(3)
O124 C127 O123 125.7(3)
O124 C127 C125 118.7(3)
O123 C127 C125 115.6(2)
C126 O121 La1 127.46(19)
C127 O123 La1 127.30(17)
C131 N131 C135 119.5(2)
C131 N131 La1 120.32(16)
C135 N131 La1 119.95(16)
N131 C131 C132 122.4(2)
N131 C131 C136 114.5(2)
C132 C131 C136 123.1(2)
C133 C132 C131 118.2(2)
C133 C132 H132 120.9
C131 C132 H132 120.9
C132 C133 C134 119.4(2)
C132 C133 H133 120.3
C134 C133 H133 120.3
C135 C134 C133 118.7(2)
C135 C134 H134 120.7
C133 C134 H134 120.7
N131 C135 C134 121.8(2)
N131 C135 C137 114.9(2)
C134 C135 C137 123.3(2)
O131 C136 O132 125.5(2)
O131 C136 C131 116.6(2)
O132 C136 C131 117.9(2)
O133 C137 O134 126.0(2)
O133 C137 C135 117.1(2)
O134 C137 C135 116.8(2)
C136 O131 La1 126.15(16)
C137 O133 La1 126.16(16)
O233 La2 O231 123.36(7)
O233 La2 O211 152.64(6)
O231 La2 O211 81.24(7)
O233 La2 O221 97.60(7)
O231 La2 O221 76.74(7)
O211 La2 O221 75.07(7)
O233 La2 O223 74.84(7)
O231 La2 O223 154.16(8)
O211 La2 O223 86.67(7)
O221 La2 O223 121.99(7)
O233 La2 O213 72.82(7)
O231 La2 O213 90.13(7)
O211 La2 O213 123.17(6)
O221 La2 O213 156.06(7)
O223 La2 O213 77.51(8)
O233 La2 N231 62.43(7)
O231 La2 N231 61.47(7)
O211 La2 N231 137.30(7)
O221 La2 N231 76.64(7)
O223 La2 N231 135.78(7)
O213 La2 N231 79.51(7)
O233 La2 N221 71.01(7)
O231 La2 N221 137.46(7)
O211 La2 N221 82.64(7)
O221 La2 N221 61.11(7)
O223 La2 N221 62.22(8)
O213 La2 N221 131.18(7)
N231 La2 N221 110.30(7)
O233 La2 N211 128.80(7)
O231 La2 N211 79.93(7)
O211 La2 N211 61.87(6)
O221 La2 N211 133.44(7)
O223 La2 N211 74.24(7)
O213 La2 N211 61.31(7)
N231 La2 N211 124.53(7)
N221 La2 N211 124.88(7)
C215 N211 C211 119.5(2)
C215 N211 La2 120.60(18)
C211 N211 La2 119.95(17)
N211 C211 C212 122.3(2)
N211 C211 C216 115.5(2)
C212 C211 C216 122.2(2)
C213 C212 C211 118.1(3)
C213 C212 H212 120.9
C211 C212 H212 120.9
C212 C213 C214 119.8(3)
C212 C213 H213 120.1
C214 C213 H213 120.1
C213 C214 C215 118.6(3)
C213 C214 H214 120.7
C215 C214 H214 120.7
N211 C215 C214 121.8(3)
N211 C215 C217 115.5(2)
C214 C215 C217 122.7(3)
O212 C216 O211 125.5(2)
O212 C216 C211 118.0(2)
O211 C216 C211 116.5(2)
O214 C217 O213 125.2(3)
O214 C217 C215 118.1(3)
O213 C217 C215 116.7(2)
C216 O211 La2 125.52(17)
C217 O213 La2 125.85(18)
C221 N221 C225 120.2(3)
C221 N221 La2 119.72(19)
C225 N221 La2 118.8(2)
N221 C221 C222 121.6(3)
N221 C221 C226 115.5(2)
C222 C221 C226 122.8(3)
C221 C222 C223 117.7(4)
C221 C222 H222 121.1
C223 C222 H222 121.1
C224 C223 C222 119.9(3)
C224 C223 H223 120.0
C222 C223 H223 120.0
C223 C224 C225 119.1(4)
C223 C224 H224 120.5
C225 C224 H224 120.5
N221 C225 C224 121.4(3)
N221 C225 C227 116.4(3)
C224 C225 C227 122.2(3)
O222 C226 O221 126.8(3)
O222 C226 C221 118.8(3)
O221 C226 C221 114.3(3)
O224 C227 O223 124.6(3)
O224 C227 C225 118.6(3)
O223 C227 C225 116.7(3)
C226 O221 La2 124.00(19)
C227 O223 La2 123.6(2)
C231 N231 C235 119.3(2)
C231 N231 La2 120.49(18)
C235 N231 La2 119.80(17)
N231 C231 C232 122.4(3)
N231 C231 C236 114.6(2)
C232 C231 C236 123.0(3)
C231 C232 C233 118.3(3)
C231 C232 H232 120.9
C233 C232 H232 120.9
C234 C233 C232 119.4(3)
C234 C233 H233 120.3
C232 C233 H233 120.3
C233 C234 C235 118.7(3)
C233 C234 H234 120.6
C235 C234 H234 120.6
N231 C235 C234 121.9(3)
N231 C235 C237 115.3(2)
C234 C235 C237 122.8(2)
O232 C236 O231 125.2(3)
O232 C236 C231 118.9(3)
O231 C236 C231 115.9(2)
O234 C237 O233 125.3(3)
O234 C237 C235 118.2(2)
O233 C237 C235 116.4(2)
C236 O231 La2 125.01(18)
C237 O233 La2 125.42(17)
N12 Co1 N14 92.64(9)
N12 Co1 N16 90.65(10)
N14 Co1 N16 90.70(10)
N12 Co1 N11 85.19(9)
N14 Co1 N11 175.80(10)
N16 Co1 N11 92.91(10)
N12 Co1 N15 174.02(10)
N14 Co1 N15 91.59(9)
N16 Co1 N15 85.08(10)
N11 Co1 N15 90.84(9)
N12 Co1 N13 91.29(10)
N14 Co1 N13 85.33(10)
N16 Co1 N13 175.66(10)
N11 Co1 N13 91.12(10)
N15 Co1 N13 93.27(10)
C11 N11 Co1 110.81(16)
C11 N11 H11C 109.5
Co1 N11 H11C 109.5
C11 N11 H11D 109.5
Co1 N11 H11D 109.5
H11C N11 H11D 108.1
N11 C11 C12 108.2(2)
N11 C11 H11A 110.1
C12 C11 H11A 110.1
N11 C11 H11B 110.1
C12 C11 H11B 110.1
H11A C11 H11B 108.4
N12 C12 C11 106.3(2)
N12 C12 H12A 110.5
C11 C12 H12A 110.5
N12 C12 H12B 110.5
C11 C12 H12B 110.5
H12A C12 H12B 108.7
C12 N12 Co1 108.46(16)
C12 N12 H12C 110.0
Co1 N12 H12C 110.0
C12 N12 H12D 110.0
Co1 N12 H12D 110.0
H12C N12 H12D 108.4
C13 N13 Co1 108.88(19)
C13 N13 H13C 109.9
Co1 N13 H13C 109.9
C13 N13 H13D 109.9
Co1 N13 H13D 109.9
H13C N13 H13D 108.3
N13 C13 C14 107.5(2)
N13 C13 H13A 110.2
C14 C13 H13A 110.2
N13 C13 H13B 110.2
C14 C13 H13B 110.2
H13A C13 H13B 108.5
N14 C14 C13 107.5(2)
N14 C14 H14A 110.2
C13 C14 H14A 110.2
N14 C14 H14B 110.2
C13 C14 H14B 110.2
H14A C14 H14B 108.5
C14 N14 Co1 111.07(18)
C14 N14 H14C 109.4
Co1 N14 H14C 109.4
C14 N14 H14D 109.4
Co1 N14 H14D 109.4
H14C N14 H14D 108.0
C15 N15 Co1 110.59(17)
C15 N15 H15C 109.5
Co1 N15 H15C 109.5
C15 N15 H15D 109.5
Co1 N15 H15D 109.5
H15C N15 H15D 108.1
N15 C15 C16 108.8(2)
N15 C15 H15A 109.9
C16 C15 H15A 109.9
N15 C15 H15B 109.9
C16 C15 H15B 109.9
H15A C15 H15B 108.3
N16 C16 C15 105.9(2)
N16 C16 H16A 110.6
C15 C16 H16A 110.6
N16 C16 H16B 110.6
C15 C16 H16B 110.6
H16A C16 H16B 108.7
C16 N16 Co1 109.21(18)
C16 N16 H16C 109.8
Co1 N16 H16C 109.8
C16 N16 H16D 109.8
Co1 N16 H16D 109.8
H16C N16 H16D 108.3
N24 Co2 N23 84.86(9)
N24 Co2 N21 176.38(9)
N23 Co2 N21 91.97(9)
N24 Co2 N25 91.17(9)
N23 Co2 N25 92.39(9)
N21 Co2 N25 90.69(9)
N24 Co2 N26 90.52(9)
N23 Co2 N26 174.91(9)
N21 Co2 N26 92.72(9)
N25 Co2 N26 85.57(9)
N24 Co2 N22 92.78(10)
N23 Co2 N22 90.86(9)
N21 Co2 N22 85.52(9)
N25 Co2 N22 175.09(9)
N26 Co2 N22 91.49(10)
C21 N21 Co2 109.47(17)
C21 N21 H21C 109.8
Co2 N21 H21C 109.8
C21 N21 H21D 109.8
Co2 N21 H21D 109.8
H21C N21 H21D 108.2
N21 C21 C22 107.1(2)
N21 C21 H21A 110.3
C22 C21 H21A 110.3
N21 C21 H21B 110.3
C22 C21 H21B 110.3
H21A C21 H21B 108.6
N22 C22 C21 107.4(2)
N22 C22 H22A 110.2
C21 C22 H22A 110.2
N22 C22 H22B 110.2
C21 C22 H22B 110.2
H22A C22 H22B 108.5
C22 N22 Co2 109.16(17)
C22 N22 H22C 109.8
Co2 N22 H22C 109.8
C22 N22 H22D 109.8
Co2 N22 H22D 109.8
H22C N22 H22D 108.3
C23 N23 Co2 110.07(16)
C23 N23 H23C 109.6
Co2 N23 H23C 109.6
C23 N23 H23D 109.6
Co2 N23 H23D 109.6
H23C N23 H23D 108.2
N23 C23 C24 106.4(2)
N23 C23 H23A 110.4
C24 C23 H23A 110.4
N23 C23 H23B 110.4
C24 C23 H23B 110.4
H23A C23 H23B 108.6
N24 C24 C23 106.6(2)
N24 C24 H24A 110.4
C23 C24 H24A 110.4
N24 C24 H24B 110.4
C23 C24 H24B 110.4
H24A C24 H24B 108.6
C24 N24 Co2 110.73(16)
C24 N24 H24C 109.5
Co2 N24 H24C 109.5
C24 N24 H24D 109.5
Co2 N24 H24D 109.5
H24C N24 H24D 108.1
C25 N25 Co2 109.07(17)
C25 N25 H25C 109.9
Co2 N25 H25C 109.9
C25 N25 H25D 109.9
Co2 N25 H25D 109.9
H25C N25 H25D 108.3
N25 C25 C26 107.2(2)
N25 C25 H25A 110.3
C26 C25 H25A 110.3
N25 C25 H25B 110.3
C26 C25 H25B 110.3
H25A C25 H25B 108.5
N26 C26 C25 107.3(2)
N26 C26 H26A 110.3
C25 C26 H26A 110.3
N26 C26 H26B 110.3
C25 C26 H26B 110.3
H26A C26 H26B 108.5
C26 N26 Co2 109.44(17)
C26 N26 H26C 109.8
Co2 N26 H26C 109.8
C26 N26 H26D 109.8
Co2 N26 H26D 109.8
H26C N26 H26D 108.2
H011 O01 H012 110.4(17)
H021 O02 H022 111.2(18)
H031 O03 H032 108.3(17)
H041 O04 H042 108.8(17)
H051 O05 H052 111.2(18)
H061 O06 H062 109.6(17)
H071 O07 H072 110.5(18)
H081 O08 H082 110.0(18)
H091 O09 H092 106.3(17)
H10E O10 H10F 106.5(17)
H11E O11 H11F 111.0(19)
H12E O12 H12F 111.7(18)

loop_
_geom_bond_atom_site_label_1
_geom_bond_atom_site_label_2
_geom_bond_distance
La1 O111 2.5117(19)
La1 O131 2.5308(19)
La1 O121 2.535(2)
La1 O133 2.5368(18)
La1 O113 2.541(2)
La1 O123 2.555(2)
La1 N111 2.639(2)
La1 N131 2.645(2)
La1 N121 2.675(2)
N111 C111 1.335(3)
N111 C115 1.341(3)
C111 C112 1.391(4)
C111 C116 1.516(4)
C112 C113 1.389(4)
C112 H112 0.9500
C113 C114 1.384(4)
C113 H113 0.9500
C114 C115 1.390(4)
C114 H114 0.9500
C115 C117 1.514(4)
C116 O112 1.250(3)
C116 O111 1.266(3)
C117 O114 1.240(3)
C117 O113 1.277(3)
N121 C125 1.329(4)
N121 C121 1.345(3)
C121 C122 1.390(4)
C121 C126 1.523(4)
C122 C123 1.376(5)
C122 H122 0.9500
C123 C124 1.397(5)
C123 H123 0.9500
C124 C125 1.398(4)
C124 H124 0.9500
C125 C127 1.515(4)
C126 O121 1.252(4)
C126 O122 1.254(3)
C127 O124 1.236(3)
C127 O123 1.279(3)
N131 C131 1.334(3)
N131 C135 1.341(3)
C131 C132 1.391(4)
C131 C136 1.513(4)
C132 C133 1.389(4)
C132 H132 0.9500
C133 C134 1.391(4)
C133 H133 0.9500
C134 C135 1.390(4)
C134 H134 0.9500
C135 C137 1.511(3)
C136 O131 1.256(3)
C136 O132 1.260(3)
C137 O133 1.255(3)
C137 O134 1.261(3)
La2 O233 2.5192(19)
La2 O231 2.525(2)
La2 O211 2.542(2)
La2 O221 2.545(2)
La2 O223 2.548(2)
La2 O213 2.564(2)
La2 N231 2.615(2)
La2 N221 2.629(2)
La2 N211 2.644(2)
N211 C215 1.336(3)
N211 C211 1.338(3)
C211 C212 1.394(4)
C211 C216 1.518(4)
C212 C213 1.382(4)
C212 H212 0.9500
C213 C214 1.388(4)
C213 H213 0.9500
C214 C215 1.394(4)
C214 H214 0.9500
C215 C217 1.514(4)
C216 O212 1.247(3)
C216 O211 1.271(3)
C217 O214 1.251(3)
C217 O213 1.260(3)
N221 C221 1.332(4)
N221 C225 1.335(4)
C221 C222 1.390(4)
C221 C226 1.525(5)
C222 C223 1.398(6)
C222 H222 0.9500
C223 C224 1.365(6)
C223 H223 0.9500
C224 C225 1.383(5)
C224 H224 0.9500
C225 C227 1.509(5)
C226 O222 1.233(4)
C226 O221 1.276(4)
C227 O224 1.240(4)
C227 O223 1.271(4)
N231 C231 1.338(3)
N231 C235 1.347(3)
C231 C232 1.387(4)
C231 C236 1.512(4)
C232 C233 1.402(5)
C232 H232 0.9500
C233 C234 1.384(4)
C233 H233 0.9500
C234 C235 1.393(4)
C234 H234 0.9500
C235 C237 1.510(4)
C236 O232 1.234(3)
C236 O231 1.272(4)
C237 O234 1.243(3)
C237 O233 1.280(3)
Co1 N12 1.950(2)
Co1 N14 1.961(2)
Co1 N16 1.969(2)
Co1 N11 1.971(2)
Co1 N15 1.974(2)
Co1 N13 1.976(2)
N11 C11 1.495(3)
N11 H11C 0.9100
N11 H11D 0.9100
C11 C12 1.502(4)
C11 H11A 0.9900
C11 H11B 0.9900
C12 N12 1.501(3)
C12 H12A 0.9900
C12 H12B 0.9900
N12 H12C 0.9100
N12 H12D 0.9100
N13 C13 1.501(4)
N13 H13C 0.9100
N13 H13D 0.9100
C13 C14 1.503(5)
C13 H13A 0.9900
C13 H13B 0.9900
C14 N14 1.489(4)
C14 H14A 0.9900
C14 H14B 0.9900
N14 H14C 0.9100
N14 H14D 0.9100
N15 C15 1.495(4)
N15 H15C 0.9100
N15 H15D 0.9100
C15 C16 1.513(4)
C15 H15A 0.9900
C15 H15B 0.9900
C16 N16 1.495(4)
C16 H16A 0.9900
C16 H16B 0.9900
N16 H16C 0.9100
N16 H16D 0.9100
Co2 N24 1.952(2)
Co2 N23 1.957(2)
Co2 N21 1.970(2)
Co2 N25 1.972(2)
Co2 N26 1.979(2)
Co2 N22 1.980(2)
N21 C21 1.485(3)
N21 H21C 0.9100
N21 H21D 0.9100
C21 C22 1.510(4)
C21 H21A 0.9900
C21 H21B 0.9900
C22 N22 1.497(4)
C22 H22A 0.9900
C22 H22B 0.9900
N22 H22C 0.9100
N22 H22D 0.9100
N23 C23 1.485(3)
N23 H23C 0.9100
N23 H23D 0.9100
C23 C24 1.507(4)
C23 H23A 0.9900
C23 H23B 0.9900
C24 N24 1.484(3)
C24 H24A 0.9900
C24 H24B 0.9900
N24 H24C 0.9100
N24 H24D 0.9100
N25 C25 1.491(3)
N25 H25C 0.9100
N25 H25D 0.9100
C25 C26 1.510(4)
C25 H25A 0.9900
C25 H25B 0.9900
C26 N26 1.491(3)
C26 H26A 0.9900
C26 H26B 0.9900
N26 H26C 0.9100
N26 H26D 0.9100
O01 H011 0.848(7)
O01 H012 0.848(7)
O02 H021 0.846(7)
O02 H022 0.847(7)
O03 H031 0.851(7)
O03 H032 0.852(7)
O04 H041 0.849(7)
O04 H042 0.852(7)
O05 H051 0.844(7)
O05 H052 0.845(7)
O06 H061 0.846(7)
O06 H062 0.851(7)
O07 H071 0.848(7)
O07 H072 0.845(7)
O08 H081 0.848(7)
O08 H082 0.848(7)
O09 H091 0.856(7)
O09 H092 0.854(7)
O10 H10E 0.853(7)
O10 H10F 0.852(7)
O11 H11E 0.851(7)
O11 H11F 0.845(7)
O12 H12E 0.845(7)
O12 H12F 0.845(7)

loop_
_geom_hbond_atom_site_label_D
_geom_hbond_atom_site_label_H
_geom_hbond_atom_site_label_A
_geom_hbond_distance_DH
_geom_hbond_distance_HA
_geom_hbond_distance_DA
_geom_hbond_angle_DHA
_geom_hbond_site_symmetry_A
N11 H11C O134 0.91 2.27 2.980(3) 134.2 .
N11 H11C O234 0.91 2.30 3.035(3) 137.3 2_646
N11 H11D O213 0.91 2.35 3.199(3) 155.6 2_646
N11 H11D O233 0.91 2.51 3.138(3) 126.7 2_646
N12 H12C O07 0.91 2.12 2.982(3) 157.3 2_656
N12 H12D O112 0.91 1.98 2.824(3) 154.4 2_656
N13 H13C O07 0.91 2.36 3.069(4) 135.0 2_656
N13 H13D O223 0.91 2.30 3.199(3) 167.8 2_646
N13 H13D O224 0.91 2.64 3.379(4) 138.8 2_646
N14 H14C O09 0.91 2.20 2.961(3) 140.8 2_656
N14 H14D O112 0.91 2.05 2.940(3) 165.1 2_656
N15 H15C O09 0.91 2.38 3.095(3) 135.6 2_656
N15 H15C O224 0.91 2.40 3.075(4) 131.0 2_646
N15 H15D O233 0.91 2.20 3.083(3) 163.5 2_646
N16 H16C O134 0.91 1.94 2.845(3) 174.6 .
N16 H16D O222 0.91 2.30 3.003(4) 133.5 .
N21 H21C O13 0.91 2.33 3.208(4) 162.3 2_655
N21 H21D O124 0.91 2.25 3.139(3) 167.4 .
N21 H21D O123 0.91 2.58 3.309(3) 137.4 .
N22 H22C O04 0.91 2.23 3.042(3) 147.5 .
N22 H22D O221 0.91 2.18 3.072(3) 167.1 .
N23 H23C O02 0.91 2.04 2.814(3) 142.2 .
N23 H23D O01 0.91 2.04 2.863(3) 149.0 2_655
N23 H23D O124 0.91 2.61 3.044(3) 110.2 .
N24 H24C O212 0.91 2.16 2.879(3) 135.8 .
N24 H24D O08 0.91 2.07 2.851(3) 142.9 2_756
N24 H24D O211 0.91 2.61 3.147(3) 118.6 .
N25 H25C O132 0.91 2.05 2.932(3) 163.5 2_655
N25 H25D O10 0.91 2.29 3.145(4) 155.9 2_655
N26 H26C O11 0.91 2.31 3.134(4) 150.1 .
N26 H26D O211 0.91 2.13 3.002(3) 160.3 .
O01 H011 O05 0.848(7) 2.000(11) 2.834(3) 167(3) .
O01 H012 O224 0.848(7) 1.866(8) 2.714(3) 178(4) 1_545
O02 H021 O113 0.846(7) 1.912(10) 2.743(3) 167(4) .
O02 H022 O06 0.847(7) 1.960(9) 2.800(3) 171(3) 1_655
O03 H031 O04 0.851(7) 1.877(8) 2.723(3) 172(4) 1_455
O03 H032 O134 0.852(7) 1.982(8) 2.832(3) 176(4) .
O04 H041 O114 0.849(7) 1.905(8) 2.751(3) 175(4) .
O04 H042 O232 0.852(7) 1.914(9) 2.758(3) 171(4) .
O05 H051 O122 0.844(7) 1.904(8) 2.748(3) 178(4) 1_455
O05 H052 O132 0.845(7) 1.914(15) 2.728(3) 161(4) .
O06 H061 O03 0.846(7) 1.932(8) 2.776(3) 175(4) .
O06 H062 O12 0.851(7) 1.811(8) 2.660(3) 176(4) .
O07 H071 O214 0.848(7) 2.076(19) 2.858(4) 153(4) 1_545
O07 H072 O122 0.845(7) 2.058(19) 2.852(4) 156(4) .
O08 H081 O231 0.848(7) 1.975(19) 2.785(3) 159(5) 2_746
O08 H082 O11 0.848(7) 2.510(16) 3.316(5) 159(4) 2_646
O09 H091 O05 0.856(7) 1.967(9) 2.821(3) 175(4) .
O09 H092 O214 0.854(7) 1.952(12) 2.795(3) 169(4) 1_445
O10 H10E O124 0.853(7) 1.991(12) 2.836(4) 170(6) 2_645
O10 H10F O223 0.852(7) 2.196(16) 3.026(4) 165(5) 1_545
O11 H11E O13 0.851(7) 2.11(3) 2.906(6) 155(6) 2_655
O11 H11F O03 0.845(7) 2.01(3) 2.801(4) 155(6) .
O12 H12E O123 0.845(7) 1.945(8) 2.787(3) 174(4) .
O12 H12F O212 0.845(7) 1.922(12) 2.750(3) 166(4) 2_645

loop_
_geom_torsion_atom_site_label_1
_geom_torsion_atom_site_label_2
_geom_torsion_atom_site_label_3
_geom_torsion_atom_site_label_4
_geom_torsion
C115 N111 C111 C112 -1.6(4)
La1 N111 C111 C112 174.0(2)
C115 N111 C111 C116 -179.8(2)
La1 N111 C111 C116 -4.2(3)
N111 C111 C112 C113 0.6(4)
C116 C111 C112 C113 178.7(3)
C111 C112 C113 C114 0.5(5)
C112 C113 C114 C115 -0.6(5)
C111 N111 C115 C114 1.6(4)
La1 N111 C115 C114 -174.0(2)
C111 N111 C115 C117 -178.7(2)
La1 N111 C115 C117 5.8(3)
C113 C114 C115 N111 -0.5(4)
C113 C114 C115 C117 179.8(3)
N111 C111 C116 O112 -178.0(2)
C112 C111 C116 O112 3.8(4)
N111 C111 C116 O111 4.2(3)
C112 C111 C116 O111 -174.0(3)
N111 C115 C117 O114 167.0(2)
C114 C115 C117 O114 -13.2(4)
N111 C115 C117 O113 -13.5(3)
C114 C115 C117 O113 166.3(3)
O112 C116 O111 La1 -179.82(19)
C111 C116 O111 La1 -2.3(3)
O114 C117 O113 La1 -164.4(2)
C115 C117 O113 La1 16.1(3)
C125 N121 C121 C122 -0.9(4)
La1 N121 C121 C122 179.6(2)
C125 N121 C121 C126 179.6(2)
La1 N121 C121 C126 0.1(3)
N121 C121 C122 C123 1.6(4)
C126 C121 C122 C123 -179.0(3)
C121 C122 C123 C124 -1.2(5)
C122 C123 C124 C125 0.3(5)
C121 N121 C125 C124 -0.1(4)
La1 N121 C125 C124 179.39(19)
C121 N121 C125 C127 179.7(2)
La1 N121 C125 C127 -0.8(3)
C123 C124 C125 N121 0.4(4)
C123 C124 C125 C127 -179.4(3)
N121 C121 C126 O121 -3.0(4)
C122 C121 C126 O121 177.6(3)
N121 C121 C126 O122 177.4(3)
C122 C121 C126 O122 -2.1(4)
N121 C125 C127 O124 179.6(2)
C124 C125 C127 O124 -0.6(4)
N121 C125 C127 O123 -0.9(3)
C124 C125 C127 O123 178.9(2)
O122 C126 O121 La1 -175.5(2)
C121 C126 O121 La1 4.8(4)
O124 C127 O123 La1 -178.1(2)
C125 C127 O123 La1 2.5(3)
C135 N131 C131 C132 -0.7(4)
La1 N131 C131 C132 174.2(2)
C135 N131 C131 C136 179.1(2)
La1 N131 C131 C136 -6.0(3)
N131 C131 C132 C133 0.1(4)
C136 C131 C132 C133 -179.8(3)
C131 C132 C133 C134 0.2(4)
C132 C133 C134 C135 0.1(4)
C131 N131 C135 C134 1.1(4)
La1 N131 C135 C134 -173.8(2)
C131 N131 C135 C137 -178.9(2)
La1 N131 C135 C137 6.2(3)
C133 C134 C135 N131 -0.8(4)
C133 C134 C135 C137 179.2(3)
N131 C131 C136 O131 -3.5(3)
C132 C131 C136 O131 176.3(3)
N131 C131 C136 O132 175.8(2)
C132 C131 C136 O132 -4.4(4)
N131 C135 C137 O133 -2.9(3)
C134 C135 C137 O133 177.2(3)
N131 C135 C137 O134 174.7(2)
C134 C135 C137 O134 -5.3(4)
O132 C136 O131 La1 -166.7(2)
C131 C136 O131 La1 12.5(3)
O134 C137 O133 La1 -179.52(19)
C135 C137 O133 La1 -2.2(3)
C215 N211 C211 C212 2.4(4)
La2 N211 C211 C212 -177.4(2)
C215 N211 C211 C216 -177.0(2)
La2 N211 C211 C216 3.2(3)
N211 C211 C212 C213 -1.7(4)
C216 C211 C212 C213 177.8(3)
C211 C212 C213 C214 -0.5(5)
C212 C213 C214 C215 1.8(5)
C211 N211 C215 C214 -1.0(4)
La2 N211 C215 C214 178.8(2)
C211 N211 C215 C217 178.0(2)
La2 N211 C215 C217 -2.2(3)
C213 C214 C215 N211 -1.1(5)
C213 C214 C215 C217 180.0(3)
N211 C211 C216 O212 172.0(2)
C212 C211 C216 O212 -7.5(4)
N211 C211 C216 O211 -8.3(4)
C212 C211 C216 O211 172.3(3)
N211 C215 C217 O214 -178.9(3)
C214 C215 C217 O214 0.1(5)
N211 C215 C217 O213 0.3(4)
C214 C215 C217 O213 179.3(3)
O212 C216 O211 La2 -170.2(2)
C211 C216 O211 La2 10.1(3)
O214 C217 O213 La2 -178.9(3)
C215 C217 O213 La2 1.9(4)
C225 N221 C221 C222 1.9(4)
La2 N221 C221 C222 168.8(2)
C225 N221 C221 C226 -176.3(3)
La2 N221 C221 C226 -9.4(3)
N221 C221 C222 C223 -0.3(5)
C226 C221 C222 C223 177.8(3)
C221 C222 C223 C224 -1.4(6)
C222 C223 C224 C225 1.4(6)
C221 N221 C225 C224 -1.8(5)
La2 N221 C225 C224 -168.9(2)
C221 N221 C225 C227 176.1(3)
La2 N221 C225 C227 9.1(3)
C223 C224 C225 N221 0.2(5)
C223 C224 C225 C227 -177.7(3)
N221 C221 C226 O222 171.7(3)
C222 C221 C226 O222 -6.5(5)
N221 C221 C226 O221 -9.1(4)
C222 C221 C226 O221 172.7(3)
N221 C225 C227 O224 -173.2(3)
C224 C225 C227 O224 4.8(5)
N221 C225 C227 O223 3.1(4)
C224 C225 C227 O223 -178.9(3)
O222 C226 O221 La2 -155.7(3)
C221 C226 O221 La2 25.3(3)
O224 C227 O223 La2 161.2(3)
C225 C227 O223 La2 -14.9(4)
C235 N231 C231 C232 0.2(4)
La2 N231 C231 C232 -172.6(2)
C235 N231 C231 C236 -179.6(2)
La2 N231 C231 C236 7.6(3)
N231 C231 C232 C233 -0.3(5)
C236 C231 C232 C233 179.5(3)
C231 C232 C233 C234 0.2(5)
C232 C233 C234 C235 0.0(5)
C231 N231 C235 C234 0.0(4)
La2 N231 C235 C234 172.9(2)
C231 N231 C235 C237 178.3(2)
La2 N231 C235 C237 -8.8(3)
C233 C234 C235 N231 -0.1(5)
C233 C234 C235 C237 -178.3(3)
N231 C231 C236 O232 -174.6(3)
C232 C231 C236 O232 5.5(5)
N231 C231 C236 O231 5.3(4)
C232 C231 C236 O231 -174.5(3)
N231 C235 C237 O234 -167.3(2)
C234 C235 C237 O234 11.1(4)
N231 C235 C237 O233 9.4(3)
C234 C235 C237 O233 -172.3(3)
O232 C236 O231 La2 162.9(2)
C231 C236 O231 La2 -17.0(4)
O234 C237 O233 La2 170.7(2)
C235 C237 O233 La2 -5.7(3)
Co1 N11 C11 C12 28.5(3)
N11 C11 C12 N12 -47.6(3)
C11 C12 N12 Co1 45.6(2)
Co1 N13 C13 C14 -40.0(3)
N13 C13 C14 N14 47.9(3)
C13 C14 N14 Co1 -34.3(3)
Co1 N15 C15 C16 29.9(3)
N15 C15 C16 N16 -47.5(3)
C15 C16 N16 Co1 43.8(3)
Co2 N21 C21 C22 -40.0(3)
N21 C21 C22 N22 50.3(3)
C21 C22 N22 Co2 -37.3(3)
Co2 N23 C23 C24 -39.9(2)
N23 C23 C24 N24 49.5(3)
C23 C24 N24 Co2 -37.5(2)
Co2 N25 C25 C26 40.1(2)
N25 C25 C26 N26 -50.3(3)
C25 C26 N26 Co2 37.2(2)
